data_4502423
loop_
_publ_author_name
'Jiang, Hai-Long'
'Liu, Bo'
'Xu, Qiang'

_publ_section_title
;
 Rational Assembly of d10Metal&#x2212;Organic Frameworks with Helical
 Nanochannels Based on Flexible V-Shaped Ligand
;
_journal_issue 2
_journal_name_full 'Crystal Growth &amp; Design'
_journal_page_first 806
_journal_paper_doi 10.1021/cg901181x
_journal_volume 10
_journal_year 2010
_chemical_formula_sum 'C34 H16 F12 O9 Zn2'
_chemical_formula_weight 927.21
_chemical_name_systematic
; 
 ? 
;
_space_group_IT_number 181
_symmetry_cell_setting hexagonal
_symmetry_space_group_name_Hall 'P 64 2 (0 0 2)'
_symmetry_space_group_name_H-M 'P 64 2 2'
_atom_sites_solution_hydrogens geom
_atom_sites_solution_primary direct
_atom_sites_solution_secondary difmap
_audit_creation_method SHELXL-97
_cell_angle_alpha 90.00
_cell_angle_beta 90.00
_cell_angle_gamma 120.00
_cell_formula_units_Z 3
_cell_length_a 21.260(3)
_cell_length_b 21.260(3)
_cell_length_c 7.7300(15)
_cell_measurement_temperature 293(2)
_cell_volume 3025.8(8)
_computing_structure_refinement 'SHELXL-97 (Sheldrick, 1997)'
_computing_structure_solution 'SHELXS-97 (Sheldrick, 1990)'
_diffrn_ambient_temperature 293(2)
_diffrn_measured_fraction_theta_full 0.993
_diffrn_measured_fraction_theta_max 0.993
_diffrn_radiation_monochromator graphite
_diffrn_radiation_source 'fine-focus sealed tube'
_diffrn_radiation_type MoK\a
_diffrn_radiation_wavelength 0.71073
_diffrn_reflns_av_R_equivalents 0.0737
_diffrn_reflns_av_sigmaI/netI 0.0336
_diffrn_reflns_limit_h_max 27
_diffrn_reflns_limit_h_min -27
_diffrn_reflns_limit_k_max 27
_diffrn_reflns_limit_k_min -27
_diffrn_reflns_limit_l_max 9
_diffrn_reflns_limit_l_min -10
_diffrn_reflns_number 28486
_diffrn_reflns_theta_full 27.44
_diffrn_reflns_theta_max 27.44
_diffrn_reflns_theta_min 3.26
_exptl_absorpt_coefficient_mu 1.292
_exptl_absorpt_correction_T_max 1.0000
_exptl_absorpt_correction_T_min 0.5903
_exptl_absorpt_correction_type empirical
_exptl_crystal_colour colorless
_exptl_crystal_density_diffrn 1.527
_exptl_crystal_density_method 'not measured'
_exptl_crystal_description needle
_exptl_crystal_F_000 1380
_exptl_crystal_size_max 0.13
_exptl_crystal_size_mid 0.05
_exptl_crystal_size_min 0.03
_refine_diff_density_max 0.752
_refine_diff_density_min -0.566
_refine_diff_density_rms 0.100
_refine_ls_abs_structure_details 'Flack H D (1983), Acta Cryst. A39, 876-881'
_refine_ls_abs_structure_Flack 0.04(4)
_refine_ls_extinction_coef 0.021(4)
_refine_ls_extinction_expression Fc^*^=kFc[1+0.001xFc^2^\l^3^/sin(2\q)]^-1/4^
_refine_ls_extinction_method SHELXL
_refine_ls_goodness_of_fit_ref 1.052
_refine_ls_hydrogen_treatment constr
_refine_ls_matrix_type full
_refine_ls_number_parameters 132
_refine_ls_number_reflns 2307
_refine_ls_number_restraints 0
_refine_ls_restrained_S_all 1.052
_refine_ls_R_factor_all 0.0796
_refine_ls_R_factor_gt 0.0649
_refine_ls_shift/su_max 0.001
_refine_ls_shift/su_mean 0.000
_refine_ls_structure_factor_coef Fsqd
_refine_ls_weighting_details 'calc w=1/[\s^2^(Fo^2^)+(0.1343P)^2^+0.0000P] where P=(Fo^2^+2Fc^2^)/3'
_refine_ls_weighting_scheme calc
_refine_ls_wR_factor_gt 0.1738
_refine_ls_wR_factor_ref 0.1929
_reflns_number_gt 1773
_reflns_number_total 2307
_reflns_threshold_expression >2sigma(I)
_cod_data_source_file cg901181x_si_003.cif
_cod_data_source_block 1
_cod_original_sg_symbol_H-M P6(4)22
_cod_database_code 4502423

loop_
_symmetry_equiv_pos_as_xyz
'x, y, z'
'-y, x-y, z+1/3'
'-x+y, -x, z+2/3'
'-x, -y, z'
'y, -x+y, z+1/3'
'x-y, x, z+2/3'
'y, x, -z+1/3'
'x-y, -y, -z'
'-x, -x+y, -z+2/3'
'-y, -x, -z+1/3'
'-x+y, y, -z'
'x, x-y, -z+2/3'

loop_
_atom_site_label
_atom_site_type_symbol
_atom_site_fract_x
_atom_site_fract_y
_atom_site_fract_z
_atom_site_U_iso_or_equiv
_atom_site_adp_type
_atom_site_occupancy
_atom_site_symmetry_multiplicity
_atom_site_calc_flag
_atom_site_refinement_flags
Zn1 Zn 0.70091(3) 0.40183(5) 0.0000 0.0520(3) Uani 1 2 d S
O1 O 0.7610(3) 0.3616(3) 0.0742(6) 0.0715(11) Uani 1 1 d .
C1 C 0.7811(3) 0.3224(3) -0.0038(7) 0.0594(12) Uani 1 1 d .
C5 C 0.8642(3) 0.2730(4) -0.0002(10) 0.0719(16) Uani 1 1 d .
H5A H 0.8466 0.2542 -0.1096 0.086 Uiso 1 1 calc R
C4 C 0.9137(3) 0.3252(3) 0.3236(10) 0.0687(15) Uani 1 1 d .
H4A H 0.9295 0.3427 0.4347 0.082 Uiso 1 1 calc R
F3 F 0.9287(3) 0.2305(3) 0.5843(10) 0.132(3) Uani 1 1 d .
F2 F 0.9964(4) 0.1864(2) 0.5309(12) 0.160(4) Uani 1 1 d .
C3 C 0.8613(3) 0.3370(4) 0.2479(8) 0.0619(14) Uani 1 1 d .
H3A H 0.8429 0.3622 0.3075 0.074 Uiso 1 1 calc R
C2 C 0.8365(3) 0.3108(3) 0.0826(8) 0.0597(13) Uani 1 1 d .
C8 C 1.0000 0.2765(4) 0.3333 0.074(3) Uani 1 2 d S
C6 C 0.9169(4) 0.2618(4) 0.0719(10) 0.0739(18) Uani 1 1 d .
H6A H 0.9352 0.2367 0.0108 0.089 Uiso 1 1 calc R
C7 C 0.9431(3) 0.2887(3) 0.2408(10) 0.0660(16) Uani 1 1 d .
F1 F 0.9024(3) 0.1558(2) 0.3747(12) 0.155(3) Uani 1 1 d .
C9 C 0.9576(5) 0.2126(4) 0.4591(17) 0.108(4) Uani 1 1 d .
O2 O 0.7579(3) 0.2935(3) -0.1462(6) 0.0775(12) Uani 1 1 d .
O1W O 1.0000 0.5000 -0.1667 0.208(10) Uani 1 4 d S

loop_
_atom_site_aniso_label
_atom_site_aniso_U_11
_atom_site_aniso_U_22
_atom_site_aniso_U_33
_atom_site_aniso_U_23
_atom_site_aniso_U_13
_atom_site_aniso_U_12
Zn1 0.0487(4) 0.0656(6) 0.0473(5) 0.000 0.0017(3) 0.0328(3)
O1 0.073(3) 0.088(3) 0.068(2) 0.001(2) -0.007(2) 0.051(2)
C1 0.058(3) 0.061(3) 0.059(3) 0.002(3) -0.004(3) 0.029(2)
C5 0.066(3) 0.079(4) 0.072(3) -0.024(3) -0.017(3) 0.037(3)
C4 0.065(3) 0.069(3) 0.078(4) -0.017(3) -0.024(3) 0.038(3)
F3 0.092(4) 0.108(4) 0.172(6) 0.055(4) -0.025(4) 0.031(3)
F2 0.115(4) 0.057(2) 0.290(10) 0.010(4) -0.110(6) 0.030(3)
C3 0.058(3) 0.067(3) 0.067(3) -0.011(3) -0.015(3) 0.036(3)
C2 0.064(3) 0.055(3) 0.065(3) -0.005(3) -0.011(3) 0.034(3)
C8 0.061(5) 0.045(2) 0.123(8) -0.013(3) -0.026(5) 0.030(2)
C6 0.066(4) 0.078(4) 0.086(4) -0.030(4) -0.028(3) 0.042(3)
C7 0.049(3) 0.055(3) 0.093(4) -0.019(3) -0.026(3) 0.025(3)
F1 0.095(3) 0.055(2) 0.267(9) 0.013(4) -0.091(5) 0.002(2)
C9 0.079(5) 0.053(4) 0.178(11) -0.007(5) -0.069(6) 0.023(4)
O2 0.090(3) 0.074(3) 0.078(3) -0.013(2) -0.024(2) 0.048(2)
O1W 0.118(13) 0.201(17) 0.28(3) 0.000 0.000 0.059(6)

loop_
_atom_type_symbol
_atom_type_description
_atom_type_scat_dispersion_real
_atom_type_scat_dispersion_imag
_atom_type_scat_source
C C 0.0033 0.0016 'International Tables Vol C Tables 4.2.6.8 and 6.1.1.4'
H H 0.0000 0.0000 'International Tables Vol C Tables 4.2.6.8 and 6.1.1.4'
O O 0.0106 0.0060 'International Tables Vol C Tables 4.2.6.8 and 6.1.1.4'
F F 0.0171 0.0103 'International Tables Vol C Tables 4.2.6.8 and 6.1.1.4'
Zn Zn 0.2839 1.4301 'International Tables Vol C Tables 4.2.6.8 and 6.1.1.4'

loop_
_geom_angle_atom_site_label_1
_geom_angle_atom_site_label_2
_geom_angle_atom_site_label_3
_geom_angle
_geom_angle_site_symmetry_1
_geom_angle_site_symmetry_3
O2 Zn1 O2 106.6(3) 2_655 12_554
O2 Zn1 O1 101.6(2) 2_655 11_655
O2 Zn1 O1 104.7(2) 12_554 11_655
O2 Zn1 O1 104.7(2) 2_655 .
O2 Zn1 O1 101.6(2) 12_554 .
O1 Zn1 O1 135.2(3) 11_655 .
C1 O1 Zn1 131.4(4) . .
O2 C1 O1 124.7(5) . .
O2 C1 C2 118.3(5) . .
O1 C1 C2 117.0(5) . .
C2 C5 C6 122.6(6) . .
C7 C4 C3 122.6(6) . .
C4 C3 C2 119.7(6) . .
C5 C2 C3 118.5(6) . .
C5 C2 C1 119.9(6) . .
C3 C2 C1 121.6(5) . .
C7 C8 C7 111.5(6) . 9_765
C7 C8 C9 112.5(4) . 9_765
C7 C8 C9 106.2(4) 9_765 9_765
C7 C8 C9 106.2(4) . .
C7 C8 C9 112.5(4) 9_765 .
C9 C8 C9 108.0(10) 9_765 .
C5 C6 C7 119.5(6) . .
C4 C7 C6 117.1(6) . .
C4 C7 C8 119.9(6) . .
C6 C7 C8 122.9(5) . .
F3 C9 F2 107.2(10) . .
F3 C9 F1 107.1(9) . .
F2 C9 F1 105.6(6) . .
F3 C9 C8 111.5(7) . .
F2 C9 C8 114.8(9) . .
F1 C9 C8 110.2(8) . .
C1 O2 Zn1 138.1(4) . 3_664

loop_
_geom_bond_atom_site_label_1
_geom_bond_atom_site_label_2
_geom_bond_distance
_geom_bond_site_symmetry_2
Zn1 O2 1.928(4) 2_655
Zn1 O2 1.928(4) 12_554
Zn1 O1 1.946(4) 11_655
Zn1 O1 1.946(4) .
O1 C1 1.264(7) .
C1 O2 1.237(7) .
C1 C2 1.478(8) .
C5 C2 1.370(9) .
C5 C6 1.375(9) .
C4 C7 1.376(9) .
C4 C3 1.387(8) .
F3 C9 1.301(13) .
F2 C9 1.327(9) .
C3 C2 1.387(8) .
C8 C7 1.534(7) .
C8 C7 1.534(7) 9_765
C8 C9 1.542(12) 9_765
C8 C9 1.542(12) .
C6 C7 1.423(9) .
F1 C9 1.359(9) .
O2 Zn1 1.928(4) 3_664
